data_4338498
loop_
_publ_author_name
'Ghosh, Prabir'
'Mondal, Prasenjit'
'Ray, Ritwika'
'Das, Ankita'
'Bag, Sukdev'
'Mobin, Shaikh M.'
'Lahiri, Goutam Kumar'

_publ_section_title
;
 Significant Influence of Coligands Toward Varying Coordination Modes of
 2,2'-Bipyridine-3,3'-diol in Ruthenium Complexes.
;
_journal_issue 12
_journal_name_full 'Inorganic chemistry'
_journal_page_first 6094
_journal_page_last 6106
_journal_paper_doi 10.1021/ic5004676
_journal_volume 53
_journal_year 2014
_chemical_formula_sum 'C34 H26 N6 O2 Ru'
_chemical_formula_weight 651.68
_chemical_name_systematic
;
 ?
;
_space_group_IT_number 15
_symmetry_cell_setting monoclinic
_symmetry_space_group_name_Hall '-I 2ya'
_symmetry_space_group_name_H-M 'I 1 2/a 1'
_atom_sites_solution_hydrogens geom
_atom_sites_solution_primary direct
_atom_sites_solution_secondary difmap
_audit_creation_method SHELXL-97
_cell_angle_alpha 90.00
_cell_angle_beta 101.7970(10)
_cell_angle_gamma 90.00
_cell_formula_units_Z 4
_cell_length_a 13.9060(2)
_cell_length_b 13.3467(2)
_cell_length_c 16.1560(2)
_cell_measurement_reflns_used 8509
_cell_measurement_temperature 150(2)
_cell_measurement_theta_max 31.7860
_cell_measurement_theta_min 3.7430
_cell_volume 2935.21(7)
_computing_cell_refinement 'CrysAlis RED, Oxford Diffraction Ltd.,'
_computing_data_collection 'CrysAlis CCD, Oxford Diffraction Ltd.,'
_computing_data_reduction 'CrysAlis RED, Oxford Diffraction Ltd.,'
_computing_molecular_graphics Ortep3
_computing_publication_material Shelx97
_computing_structure_refinement 'SHELXL-97 (Sheldrick, 1997)'
_computing_structure_solution 'SHELXS-97 (Sheldrick, 1997)'
_diffrn_ambient_temperature 150(2)
_diffrn_detector_area_resol_mean 15.9948
_diffrn_measured_fraction_theta_full 0.998
_diffrn_measured_fraction_theta_max 0.998
_diffrn_measurement_device_type 'OXFORD DIFFRACTION SUPER NOVA'
_diffrn_measurement_method \w/q-scan
_diffrn_radiation_monochromator graphite
_diffrn_radiation_source 'Micro-Focus (Mo) X-ray Source'
_diffrn_radiation_type MoK\a
_diffrn_radiation_wavelength 0.71073
_diffrn_reflns_av_R_equivalents 0.0169
_diffrn_reflns_av_sigmaI/netI 0.0167
_diffrn_reflns_limit_h_max 16
_diffrn_reflns_limit_h_min -16
_diffrn_reflns_limit_k_max 14
_diffrn_reflns_limit_k_min -15
_diffrn_reflns_limit_l_max 19
_diffrn_reflns_limit_l_min -19
_diffrn_reflns_number 8242
_diffrn_reflns_theta_full 25.00
_diffrn_reflns_theta_max 25.00
_diffrn_reflns_theta_min 2.99
_exptl_absorpt_coefficient_mu 0.576
_exptl_absorpt_correction_T_max 0.8885
_exptl_absorpt_correction_T_min 0.8326
_exptl_absorpt_correction_type multi-scan
_exptl_absorpt_process_details
;
CrysAlis RED, Oxford Diffraction Ltd.,
Version 1.171.31.7 (release 18-10-2006 CrysAlis171 .NET)
(compiled Oct 18 2006,16:28:17)
Empirical absorption correction using spherical harmonics,
 implemented in SCALE3 ABSPACK scaling algorithm.
;
_exptl_crystal_colour black
_exptl_crystal_density_diffrn 1.475
_exptl_crystal_density_method 'not measured'
_exptl_crystal_description block
_exptl_crystal_F_000 1328
_exptl_crystal_size_max 0.33
_exptl_crystal_size_mid 0.26
_exptl_crystal_size_min 0.21
_refine_diff_density_max 0.970
_refine_diff_density_min -0.267
_refine_diff_density_rms 0.051
_refine_ls_extinction_method none
_refine_ls_goodness_of_fit_ref 1.058
_refine_ls_hydrogen_treatment riding
_refine_ls_matrix_type full
_refine_ls_number_parameters 195
_refine_ls_number_reflns 2575
_refine_ls_number_restraints 0
_refine_ls_restrained_S_all 1.058
_refine_ls_R_factor_all 0.0249
_refine_ls_R_factor_gt 0.0239
_refine_ls_shift/su_max 0.000
_refine_ls_shift/su_mean 0.000
_refine_ls_structure_factor_coef Fsqd
_refine_ls_weighting_details 'calc w=1/[\s^2^(Fo^2^)+(0.0367P)^2^+3.4608P] where P=(Fo^2^+2Fc^2^)/3'
_refine_ls_weighting_scheme calc
_refine_ls_wR_factor_gt 0.0675
_refine_ls_wR_factor_ref 0.0686
_reflns_number_gt 2468
_reflns_number_total 2575
_reflns_threshold_expression >2sigma(I)
_cod_data_source_file ic5004676_si_003.cif
_cod_data_source_block 3
_cod_depositor_comments
;
The following automatic conversions were performed:

'_symmetry_cell_setting' value 'Monoclinic' changed to 'monoclinic'
according to
/usr/data/users/saulius/crontab/automatic-downloads/rss-feeds/ACS/lib/dictionaries/cif_core.dic
dictionary named 'cif_core.dic' version 2.4.2 from 2011-04-26.

Automatic conversion script
Id: cif_fix_values 2281 2013-09-26 08:29:07Z andrius 

 Adding full bibliography for 4338496--4338499.cif.
;
_cod_original_sg_symbol_H-M 'I 2/a'
_cod_database_code 4338498

loop_
_symmetry_equiv_pos_as_xyz
'x, y, z'
'-x+1/2, y, -z'
'x+1/2, y+1/2, z+1/2'
'-x+1, y+1/2, -z+1/2'
'-x, -y, -z'
'x-1/2, -y, z'
'-x+1/2, -y+1/2, -z+1/2'
'x, -y+1/2, z+1/2'

loop_
_atom_site_label
_atom_site_type_symbol
_atom_site_fract_x
_atom_site_fract_y
_atom_site_fract_z
_atom_site_U_iso_or_equiv
_atom_site_adp_type
_atom_site_occupancy
_atom_site_symmetry_multiplicity
_atom_site_calc_flag
_atom_site_refinement_flags
Ru1 Ru 0.7500 0.186964(16) 0.0000 0.03000(10) Uani 1 2 d S
O1 O 0.68217(10) 0.07704(11) -0.07740(9) 0.0366(3) Uani 1 1 d .
N1 N 0.63828(13) 0.18430(12) 0.06405(12) 0.0335(4) Uani 1 1 d .
N2 N 0.73196(15) 0.31014(13) 0.14235(12) 0.0392(4) Uani 1 1 d .
N3 N 0.78598(13) 0.29369(13) 0.08670(11) 0.0329(4) Uani 1 1 d .
C1 C 0.73042(15) -0.00202(15) -0.09959(13) 0.0328(4) Uani 1 1 d .
C2 C 0.74617(18) -0.00873(19) -0.18232(14) 0.0451(6) Uani 1 1 d .
H2 H 0.7284 0.0458 -0.2201 0.054 Uiso 1 1 calc R
C3 C 0.7871(2) -0.0934(2) -0.20959(16) 0.0611(7) Uani 1 1 d .
H3 H 0.7966 -0.0968 -0.2661 0.073 Uiso 1 1 calc R
C4 C 0.8142(3) -0.1727(2) -0.15626(18) 0.0648(8) Uani 1 1 d .
H4 H 0.8416 -0.2313 -0.1756 0.078 Uiso 1 1 calc R
C5 C 0.8012(2) -0.16656(19) -0.07349(16) 0.0521(6) Uani 1 1 d .
H5 H 0.8215 -0.2209 -0.0360 0.063 Uiso 1 1 calc R
C6 C 0.75906(16) -0.08261(16) -0.04411(12) 0.0357(5) Uani 1 1 d .
C7 C 0.56151(16) 0.12085(19) 0.05284(16) 0.0461(6) Uani 1 1 d .
H7 H 0.5506 0.0774 0.0053 0.055 Uiso 1 1 calc R
C8 C 0.49851(18) 0.1170(2) 0.10806(18) 0.0553(7) Uani 1 1 d .
H8 H 0.4450 0.0713 0.0985 0.066 Uiso 1 1 calc R
C9 C 0.5132(2) 0.1797(2) 0.17753(18) 0.0545(7) Uani 1 1 d .
H9 H 0.4699 0.1776 0.2160 0.065 Uiso 1 1 calc R
C10 C 0.59128(18) 0.24522(19) 0.19028(15) 0.0470(6) Uani 1 1 d .
H10 H 0.6027 0.2894 0.2374 0.056 Uiso 1 1 calc R
C11 C 0.65298(15) 0.24509(16) 0.13252(13) 0.0366(5) Uani 1 1 d .
C12 C 0.86410(17) 0.36559(16) 0.09253(13) 0.0376(5) Uani 1 1 d .
C13 C 0.8462(2) 0.46647(19) 0.10335(18) 0.0578(7) Uani 1 1 d .
H13 H 0.7820 0.4893 0.1055 0.069 Uiso 1 1 calc R
C14 C 0.9237(3) 0.5333(2) 0.1110(2) 0.0739(9) Uani 1 1 d .
H14 H 0.9123 0.6027 0.1179 0.089 Uiso 1 1 calc R
C15 C 1.0165(2) 0.5008(2) 0.10893(19) 0.0656(8) Uani 1 1 d .
H15 H 1.0692 0.5473 0.1158 0.079 Uiso 1 1 calc R
C16 C 1.0334(2) 0.4010(2) 0.09688(17) 0.0571(7) Uani 1 1 d .
H16 H 1.0977 0.3789 0.0946 0.069 Uiso 1 1 calc R
C17 C 0.95686(18) 0.33243(19) 0.08804(16) 0.0459(6) Uani 1 1 d .
H17 H 0.9683 0.2635 0.0790 0.055 Uiso 1 1 calc R

loop_
_atom_site_aniso_label
_atom_site_aniso_U_11
_atom_site_aniso_U_22
_atom_site_aniso_U_33
_atom_site_aniso_U_23
_atom_site_aniso_U_13
_atom_site_aniso_U_12
Ru1 0.02652(14) 0.02584(15) 0.03697(15) 0.000 0.00495(10) 0.000
O1 0.0314(7) 0.0327(8) 0.0424(8) -0.0042(6) -0.0004(6) 0.0022(6)
N1 0.0284(9) 0.0303(9) 0.0404(10) 0.0028(7) 0.0042(7) 0.0015(7)
N2 0.0439(11) 0.0366(11) 0.0379(10) -0.0008(7) 0.0106(8) -0.0026(8)
N3 0.0337(9) 0.0291(9) 0.0350(9) 0.0024(7) 0.0053(7) -0.0008(7)
C1 0.0285(10) 0.0322(11) 0.0364(10) -0.0026(8) 0.0035(8) -0.0040(8)
C2 0.0551(15) 0.0440(13) 0.0357(11) 0.0039(10) 0.0079(10) 0.0007(11)
C3 0.081(2) 0.0661(18) 0.0395(13) -0.0027(12) 0.0214(13) 0.0128(16)
C4 0.088(2) 0.0585(17) 0.0489(15) -0.0081(12) 0.0177(15) 0.0272(15)
C5 0.0708(18) 0.0410(13) 0.0430(13) -0.0004(10) 0.0083(12) 0.0150(12)
C6 0.0388(11) 0.0336(11) 0.0341(11) -0.0020(9) 0.0062(9) -0.0016(9)
C7 0.0328(12) 0.0487(14) 0.0562(14) -0.0026(11) 0.0076(10) -0.0060(10)
C8 0.0323(12) 0.0664(17) 0.0685(17) 0.0022(14) 0.0134(11) -0.0114(12)
C9 0.0416(14) 0.0708(19) 0.0554(15) 0.0105(12) 0.0201(12) 0.0008(12)
C10 0.0458(13) 0.0537(15) 0.0435(12) 0.0023(11) 0.0139(10) 0.0032(12)
C11 0.0351(11) 0.0342(11) 0.0401(11) 0.0057(9) 0.0069(9) 0.0039(9)
C12 0.0450(12) 0.0329(11) 0.0346(10) -0.0015(9) 0.0078(9) -0.0095(10)
C13 0.0660(17) 0.0401(14) 0.0750(18) -0.0126(12) 0.0323(14) -0.0098(13)
C14 0.093(2) 0.0388(15) 0.099(2) -0.0207(15) 0.0411(19) -0.0242(16)
C15 0.0696(19) 0.0572(18) 0.0755(19) -0.0123(15) 0.0279(15) -0.0312(15)
C16 0.0448(14) 0.0599(17) 0.0656(16) -0.0027(13) 0.0089(12) -0.0150(12)
C17 0.0433(14) 0.0397(12) 0.0527(14) -0.0010(10) 0.0047(11) -0.0074(11)

loop_
_atom_type_symbol
_atom_type_description
_atom_type_scat_dispersion_real
_atom_type_scat_dispersion_imag
_atom_type_scat_source
C C 0.0033 0.0016 'International Tables Vol C Tables 4.2.6.8 and 6.1.1.4'
H H 0.0000 0.0000 'International Tables Vol C Tables 4.2.6.8 and 6.1.1.4'
N N 0.0061 0.0033 'International Tables Vol C Tables 4.2.6.8 and 6.1.1.4'
O O 0.0106 0.0060 'International Tables Vol C Tables 4.2.6.8 and 6.1.1.4'
Ru Ru -1.2594 0.8363 'International Tables Vol C Tables 4.2.6.8 and 6.1.1.4'

loop_
_geom_angle_atom_site_label_1
_geom_angle_atom_site_label_2
_geom_angle_atom_site_label_3
_geom_angle
_geom_angle_site_symmetry_1
_geom_angle_site_symmetry_3
N3 Ru1 N3 88.51(10) . 2_655
N3 Ru1 O1 165.82(7) . .
N3 Ru1 O1 93.75(7) 2_655 .
N3 Ru1 O1 93.75(7) . 2_655
N3 Ru1 O1 165.82(7) 2_655 2_655
O1 Ru1 O1 87.48(8) . 2_655
N3 Ru1 N1 76.27(7) . .
N3 Ru1 N1 105.21(7) 2_655 .
O1 Ru1 N1 89.64(6) . .
O1 Ru1 N1 88.91(6) 2_655 .
N3 Ru1 N1 105.21(7) . 2_655
N3 Ru1 N1 76.27(7) 2_655 2_655
O1 Ru1 N1 88.91(6) . 2_655
O1 Ru1 N1 89.64(6) 2_655 2_655
N1 Ru1 N1 178.00(9) . 2_655
C1 O1 Ru1 122.65(12) . .
C7 N1 C11 118.1(2) . .
C7 N1 Ru1 127.56(16) . .
C11 N1 Ru1 113.68(14) . .
N3 N2 C11 111.79(18) . .
N2 N3 C12 112.13(17) . .
N2 N3 Ru1 120.62(14) . .
C12 N3 Ru1 127.01(14) . .
O1 C1 C2 119.40(19) . .
O1 C1 C6 121.67(18) . .
C2 C1 C6 118.7(2) . .
C3 C2 C1 120.9(2) . .
C3 C2 H2 119.6 . .
C1 C2 H2 119.6 . .
C4 C3 C2 120.8(2) . .
C4 C3 H3 119.6 . .
C2 C3 H3 119.6 . .
C3 C4 C5 119.2(2) . .
C3 C4 H4 120.4 . .
C5 C4 H4 120.4 . .
C4 C5 C6 121.5(2) . .
C4 C5 H5 119.2 . .
C6 C5 H5 119.2 . .
C5 C6 C1 118.87(19) . .
C5 C6 C6 119.28(16) . 2_655
C1 C6 C6 121.78(15) . 2_655
N1 C7 C8 122.0(2) . .
N1 C7 H7 119.0 . .
C8 C7 H7 119.0 . .
C7 C8 C9 119.8(2) . .
C7 C8 H8 120.1 . .
C9 C8 H8 120.1 . .
C8 C9 C10 119.2(2) . .
C8 C9 H9 120.4 . .
C10 C9 H9 120.4 . .
C9 C10 C11 118.3(2) . .
C9 C10 H10 120.8 . .
C11 C10 H10 120.8 . .
N1 C11 N2 116.99(19) . .
N1 C11 C10 122.6(2) . .
N2 C11 C10 120.4(2) . .
C17 C12 C13 120.8(2) . .
C17 C12 N3 119.0(2) . .
C13 C12 N3 120.2(2) . .
C14 C13 C12 118.7(3) . .
C14 C13 H13 120.7 . .
C12 C13 H13 120.7 . .
C15 C14 C13 120.9(3) . .
C15 C14 H14 119.5 . .
C13 C14 H14 119.5 . .
C14 C15 C16 120.1(3) . .
C14 C15 H15 120.0 . .
C16 C15 H15 120.0 . .
C15 C16 C17 120.2(3) . .
C15 C16 H16 119.9 . .
C17 C16 H16 119.9 . .
C12 C17 C16 119.2(2) . .
C12 C17 H17 120.4 . .
C16 C17 H17 120.4 . .

loop_
_geom_bond_atom_site_label_1
_geom_bond_atom_site_label_2
_geom_bond_distance
_geom_bond_site_symmetry_2
Ru1 N3 1.9887(17) .
Ru1 N3 1.9887(17) 2_655
Ru1 O1 2.0307(14) .
Ru1 O1 2.0307(14) 2_655
Ru1 N1 2.0355(19) .
Ru1 N1 2.0355(19) 2_655
O1 C1 1.338(2) .
N1 C7 1.346(3) .
N1 C11 1.353(3) .
N2 N3 1.303(3) .
N2 C11 1.383(3) .
N3 C12 1.438(3) .
C1 C2 1.401(3) .
C1 C6 1.405(3) .
C2 C3 1.378(4) .
C2 H2 0.9500 .
C3 C4 1.368(4) .
C3 H3 0.9500 .
C4 C5 1.388(4) .
C4 H4 0.9500 .
C5 C6 1.392(3) .
C5 H5 0.9500 .
C6 C6 1.497(4) 2_655
C7 C8 1.373(3) .
C7 H7 0.9500 .
C8 C9 1.381(4) .
C8 H8 0.9500 .
C9 C10 1.377(4) .
C9 H9 0.9500 .
C10 C11 1.391(3) .
C10 H10 0.9500 .
C12 C17 1.380(3) .
C12 C13 1.387(3) .
C13 C14 1.384(4) .
C13 H13 0.9500 .
C14 C15 1.368(5) .
C14 H14 0.9500 .
C15 C16 1.372(4) .
C15 H15 0.9500 .
C16 C17 1.389(3) .
C16 H16 0.9500 .
C17 H17 0.9500 .

loop_
_geom_torsion_atom_site_label_1
_geom_torsion_atom_site_label_2
_geom_torsion_atom_site_label_3
_geom_torsion_atom_site_label_4
_geom_torsion
_geom_torsion_site_symmetry_1
_geom_torsion_site_symmetry_4
N3 Ru1 O1 C1 -142.1(2) . .
N3 Ru1 O1 C1 119.09(15) 2_655 .
O1 Ru1 O1 C1 -46.76(13) 2_655 .
N1 Ru1 O1 C1 -135.69(15) . .
N1 Ru1 O1 C1 42.92(15) 2_655 .
N3 Ru1 N1 C7 -176.6(2) . .
N3 Ru1 N1 C7 98.84(19) 2_655 .
O1 Ru1 N1 C7 5.05(19) . .
O1 Ru1 N1 C7 -82.43(19) 2_655 .
N1 Ru1 N1 C7 -38.68(18) 2_655 .
N3 Ru1 N1 C11 -6.39(14) . .
N3 Ru1 N1 C11 -90.98(15) 2_655 .
O1 Ru1 N1 C11 175.23(14) . .
O1 Ru1 N1 C11 87.74(14) 2_655 .
N1 Ru1 N1 C11 131.49(14) 2_655 .
C11 N2 N3 C12 175.78(17) . .
C11 N2 N3 Ru1 0.9(2) . .
N3 Ru1 N3 N2 109.07(17) 2_655 .
O1 Ru1 N3 N2 9.6(4) . .
O1 Ru1 N3 N2 -84.94(16) 2_655 .
N1 Ru1 N3 N2 3.02(15) . .
N1 Ru1 N3 N2 -175.59(15) 2_655 .
N3 Ru1 N3 C12 -64.93(16) 2_655 .
O1 Ru1 N3 C12 -164.4(2) . .
O1 Ru1 N3 C12 101.06(17) 2_655 .
N1 Ru1 N3 C12 -170.98(18) . .
N1 Ru1 N3 C12 10.41(18) 2_655 .
Ru1 O1 C1 C2 -107.89(19) . .
Ru1 O1 C1 C6 77.2(2) . .
O1 C1 C2 C3 -173.7(2) . .
C6 C1 C2 C3 1.3(3) . .
C1 C2 C3 C4 -0.6(4) . .
C2 C3 C4 C5 -0.8(5) . .
C3 C4 C5 C6 1.6(5) . .
C4 C5 C6 C1 -0.8(4) . .
C4 C5 C6 C6 176.2(3) . 2_655
O1 C1 C6 C5 174.3(2) . .
C2 C1 C6 C5 -0.6(3) . .
O1 C1 C6 C6 -2.6(3) . 2_655
C2 C1 C6 C6 -177.5(2) . 2_655
C11 N1 C7 C8 0.4(3) . .
Ru1 N1 C7 C8 170.24(19) . .
N1 C7 C8 C9 0.1(4) . .
C7 C8 C9 C10 -0.1(4) . .
C8 C9 C10 C11 -0.4(4) . .
C7 N1 C11 N2 -179.55(19) . .
Ru1 N1 C11 N2 9.3(2) . .
C7 N1 C11 C10 -1.0(3) . .
Ru1 N1 C11 C10 -172.16(17) . .
N3 N2 C11 N1 -6.8(3) . .
N3 N2 C11 C10 174.6(2) . .
C9 C10 C11 N1 1.0(3) . .
C9 C10 C11 N2 179.5(2) . .
N2 N3 C12 C17 136.2(2) . .
Ru1 N3 C12 C17 -49.3(3) . .
N2 N3 C12 C13 -43.1(3) . .
Ru1 N3 C12 C13 131.3(2) . .
C17 C12 C13 C14 -1.1(4) . .
N3 C12 C13 C14 178.3(3) . .
C12 C13 C14 C15 -0.7(5) . .
C13 C14 C15 C16 1.7(5) . .
C14 C15 C16 C17 -1.0(5) . .
C13 C12 C17 C16 1.8(4) . .
N3 C12 C17 C16 -177.6(2) . .
C15 C16 C17 C12 -0.8(4) . .
